data_7114022
loop_
_publ_author_name
'Franken, Andreas'
'Kilner, Colin A.'
'Thornton-Pett, Mark'
'Kennedy, John D.'

_publ_section_title
;
 Monocarbaborane anion chemistry. An interesting encapsulation of the
 Pd2I2{P(C6H4-4-Me)3}4]2+ cation by a pair of [PhCB9H4I(C6H4Me)4]???
 anions
;
_journal_issue 18
_journal_name_full 'Chemical Communications'
_journal_page_first 2048
_journal_paper_doi 10.1039/b205697f
_journal_year 2002
_chemical_formula_sum 'C77 H79 B9 Cl0.25 I1.75 P2 Pd'
_chemical_formula_weight 1500.97
_chemical_name_systematic
; 
? 
;
_space_group_IT_number 14
_symmetry_cell_setting monoclinic
_symmetry_space_group_name_Hall '-P 2ybc'
_symmetry_space_group_name_H-M 'P 1 21/c 1'
_atom_sites_solution_hydrogens geom
_atom_sites_solution_primary direct
_atom_sites_solution_secondary difmap
_audit_creation_method SHELXL-97
_cell_angle_alpha 90.00
_cell_angle_beta 91.2970(10)
_cell_angle_gamma 90.00
_cell_formula_units_Z 4
_cell_length_a 14.23370(10)
_cell_length_b 19.1946(2)
_cell_length_c 28.6687(3)
_cell_measurement_temperature 150(2)
_cell_volume 7830.57(13)
_computing_cell_refinement 'DENZO-SMN (Otwinowski & Minor, 1996)'
_computing_data_collection 'COLLECT (Nonius, 1999)'
_computing_data_reduction 'DENZO-SMN (Otwinowski & Minor, 1996)'
_computing_molecular_graphics
;
ORTEP3 for Windows (Farrugia, 1997)
XSeed (Barbour, 2001)
;
_computing_publication_material 'WC (Thornton-Pett, 2000)'
_computing_structure_refinement 'SHELXL-97 (Sheldrick, 1997)'
_computing_structure_solution 'SHELXS-97 (Sheldrick, 1990)'
_diffrn_ambient_temperature 150(2)
_diffrn_detector_area_resol_mean 9.091
_diffrn_measured_fraction_theta_full 0.994
_diffrn_measured_fraction_theta_max 0.994
_diffrn_measurement_device_type 'Nonius KappaCCD area detector diffractometer'
_diffrn_measurement_method
;
Detector set at 30mm from sample with different 2theta offsets 
1 degree phi exposures for chi=0 degree settings
1 degree omega exposures for chi=90 degree settings
;
_diffrn_radiation_monochromator graphite
_diffrn_radiation_source 'fine-focus sealed tube'
_diffrn_radiation_type MoK\a
_diffrn_radiation_wavelength 0.71073
_diffrn_reflns_av_R_equivalents 0.0476
_diffrn_reflns_av_sigmaI/netI 0.0400
_diffrn_reflns_limit_h_max 17
_diffrn_reflns_limit_h_min -17
_diffrn_reflns_limit_k_max 23
_diffrn_reflns_limit_k_min -23
_diffrn_reflns_limit_l_max 35
_diffrn_reflns_limit_l_min -31
_diffrn_reflns_number 60090
_diffrn_reflns_theta_full 26.00
_diffrn_reflns_theta_max 26.00
_diffrn_reflns_theta_min 2.12
_exptl_absorpt_coefficient_mu 1.015
_exptl_absorpt_correction_T_max 0.8794
_exptl_absorpt_correction_T_min 0.6990
_exptl_absorpt_correction_type multi-scan
_exptl_absorpt_process_details
;
Using multiple and symmetry-related data measurements via the program SORTAV
See R.H. Blessing, Acta Cryst (1995), A51, 33-38 
;
_exptl_crystal_colour orange
_exptl_crystal_density_diffrn 1.273
_exptl_crystal_density_method 'not measured'
_exptl_crystal_description prism
_exptl_crystal_F_000 3036
_exptl_crystal_size_max 0.38
_exptl_crystal_size_mid 0.24
_exptl_crystal_size_min 0.13
_refine_diff_density_max 1.267
_refine_diff_density_min -0.959
_refine_diff_density_rms 0.099
_refine_ls_extinction_method none
_refine_ls_goodness_of_fit_ref 1.042
_refine_ls_hydrogen_treatment mixed
_refine_ls_matrix_type full
_refine_ls_number_parameters 830
_refine_ls_number_reflns 15331
_refine_ls_number_restraints 54
_refine_ls_restrained_S_all 1.070
_refine_ls_R_factor_all 0.0704
_refine_ls_R_factor_gt 0.0543
_refine_ls_shift/su_max 0.615
_refine_ls_shift/su_mean 0.007
_refine_ls_structure_factor_coef Fsqd
_refine_ls_weighting_details 'calc w=1/[\s^2^(Fo^2^)+(0.0772P)^2^+11.1714P] where P=(Fo^2^+2Fc^2^)/3'
_refine_ls_weighting_scheme calc
_refine_ls_wR_factor_gt 0.1466
_refine_ls_wR_factor_ref 0.1578
_reflns_number_gt 11947
_reflns_number_total 15331
_reflns_threshold_expression >2sigma(I)
_cod_data_source_file b205697f.txt
_cod_data_source_block afx10a
_cod_original_sg_symbol_H-M P21/c
_cod_database_code 7114022

loop_
_symmetry_equiv_pos_as_xyz
'x, y, z'
'-x, y+1/2, -z+1/2'
'-x, -y, -z'
'x, -y-1/2, z-1/2'

loop_
_atom_site_label
_atom_site_type_symbol
_atom_site_fract_x
_atom_site_fract_y
_atom_site_fract_z
_atom_site_U_iso_or_equiv
_atom_site_adp_type
_atom_site_occupancy
_atom_site_symmetry_multiplicity
_atom_site_calc_flag
_atom_site_refinement_flags
C1 C 0.2373(3) 0.0559(2) 0.63819(17) 0.0566(11) Uani 1 1 d D
C11 C 0.2731(4) -0.0129(2) 0.65510(17) 0.0593(12) Uani 1 1 d D
C12 C 0.3564(4) -0.0397(3) 0.6397(2) 0.0728(14) Uani 1 1 d D
H12 H 0.3916 -0.0144 0.6176 0.087 Uiso 1 1 calc R
C13 C 0.3899(5) -0.1041(3) 0.6564(3) 0.0879(18) Uani 1 1 d D
H13 H 0.4482 -0.1217 0.6460 0.105 Uiso 1 1 calc R
C14 C 0.3392(4) -0.1415(3) 0.6875(2) 0.0779(15) Uani 1 1 d D
H14 H 0.3616 -0.1853 0.6986 0.093 Uiso 1 1 calc R
C15 C 0.2558(4) -0.1155(3) 0.7026(2) 0.0735(14) Uani 1 1 d D
H15 H 0.2205 -0.1414 0.7244 0.088 Uiso 1 1 calc R
C16 C 0.2218(4) -0.0515(3) 0.68656(18) 0.0642(12) Uani 1 1 d D
H16 H 0.1635 -0.0343 0.6972 0.077 Uiso 1 1 calc R
B2 B 0.3010(4) 0.1244(3) 0.6301(2) 0.0597(13) Uani 1 1 d .
H2 H 0.3789 0.1239 0.6366 0.072 Uiso 1 1 calc R
B3 B 0.2046(4) 0.1189(3) 0.67028(19) 0.0524(11) Uani 1 1 d .
H3 H 0.2049 0.1139 0.7092 0.063 Uiso 1 1 calc R
B4 B 0.1308(4) 0.0760(3) 0.62511(19) 0.0556(12) Uani 1 1 d .
H4 H 0.0723 0.0374 0.6280 0.067 Uiso 1 1 calc R
B5 B 0.2286(4) 0.0811(3) 0.5845(2) 0.0579(13) Uani 1 1 d .
H5 H 0.2485 0.0460 0.5551 0.069 Uiso 1 1 calc R
B6 B 0.2517(4) 0.1740(3) 0.5812(2) 0.0592(13) Uani 1 1 d D
C61 C 0.3230(3) 0.1990(3) 0.54308(18) 0.0597(11) Uani 1 1 d D
C62 C 0.3335(7) 0.1632(5) 0.5013(3) 0.139(4) Uani 1 1 d D
H62 H 0.2943 0.1241 0.4949 0.167 Uiso 1 1 calc R
C63 C 0.4004(8) 0.1828(5) 0.4680(3) 0.135(3) Uani 1 1 d D
H63 H 0.4093 0.1550 0.4411 0.163 Uiso 1 1 calc R
C64 C 0.4524(4) 0.2421(3) 0.4748(2) 0.0719(14) Uani 1 1 d D
C65 C 0.4455(6) 0.2732(4) 0.5159(3) 0.116(3) Uani 1 1 d D
H65 H 0.4857 0.3114 0.5231 0.140 Uiso 1 1 calc R
C66 C 0.3816(6) 0.2519(4) 0.5486(3) 0.115(3) Uani 1 1 d D
H66 H 0.3798 0.2770 0.5771 0.138 Uiso 1 1 calc R
C67 C 0.5241(5) 0.2642(4) 0.4393(2) 0.097(2) Uani 1 1 d D
H67A H 0.5148 0.3135 0.4315 0.145 Uiso 1 1 calc R
H67B H 0.5161 0.2360 0.4110 0.145 Uiso 1 1 calc R
H67C H 0.5876 0.2574 0.4524 0.145 Uiso 1 1 calc R
B7 B 0.2346(4) 0.2018(3) 0.6444(2) 0.0587(13) Uani 1 1 d D
C71 C 0.2815(4) 0.2622(2) 0.67438(16) 0.0588(11) Uani 1 1 d D
C72 C 0.3775(4) 0.2660(3) 0.6837(2) 0.0719(14) Uani 1 1 d D
H72 H 0.4170 0.2297 0.6731 0.086 Uiso 1 1 calc R
C73 C 0.4172(5) 0.3215(4) 0.7080(2) 0.0853(18) Uani 1 1 d D
H73 H 0.4834 0.3232 0.7130 0.102 Uiso 1 1 calc R
C74 C 0.3621(5) 0.3743(3) 0.7251(2) 0.0846(18) Uani 1 1 d D
C75 C 0.2669(5) 0.3704(3) 0.7175(2) 0.0816(16) Uani 1 1 d D
H75 H 0.2276 0.4059 0.7294 0.098 Uiso 1 1 calc R
C76 C 0.2268(4) 0.3147(3) 0.6925(2) 0.0701(14) Uani 1 1 d D
H76 H 0.1606 0.3130 0.6878 0.084 Uiso 1 1 calc R
C77 C 0.4050(7) 0.4357(4) 0.7516(3) 0.120(3) Uani 1 1 d D
H77A H 0.3662 0.4773 0.7462 0.180 Uiso 1 1 calc R
H77B H 0.4686 0.4444 0.7407 0.180 Uiso 1 1 calc R
H77C H 0.4077 0.4251 0.7851 0.180 Uiso 1 1 calc R
B8 B 0.1114(4) 0.1676(2) 0.63994(19) 0.0516(11) Uani 1 1 d D
C81 C 0.0147(3) 0.1823(2) 0.66461(17) 0.0554(11) Uani 1 1 d D
C82 C 0.0030(4) 0.1741(2) 0.71207(19) 0.0631(12) Uani 1 1 d D
H82 H 0.0560 0.1623 0.7312 0.076 Uiso 1 1 calc R
C83 C -0.0837(4) 0.1827(3) 0.7327(2) 0.0741(15) Uani 1 1 d D
H83 H -0.0893 0.1752 0.7652 0.089 Uiso 1 1 calc R
C84 C -0.1628(4) 0.2021(3) 0.7060(2) 0.0777(16) Uani 1 1 d D
C85 C -0.1518(4) 0.2128(3) 0.6586(2) 0.0739(14) Uani 1 1 d D
H85 H -0.2043 0.2265 0.6398 0.089 Uiso 1 1 calc R
C86 C -0.0653(4) 0.2037(3) 0.6384(2) 0.0678(13) Uani 1 1 d D
H86 H -0.0596 0.2121 0.6060 0.081 Uiso 1 1 calc R
C87 C -0.2583(5) 0.2120(4) 0.7282(3) 0.107(2) Uani 1 1 d D
H87A H -0.2953 0.2459 0.7100 0.161 Uiso 1 1 calc R
H87B H -0.2494 0.2291 0.7602 0.161 Uiso 1 1 calc R
H87C H -0.2917 0.1673 0.7287 0.161 Uiso 1 1 calc R
B9 B 0.1302(4) 0.1399(3) 0.57751(19) 0.0562(12) Uani 1 1 d D
C91 C 0.0580(3) 0.1343(2) 0.53460(16) 0.0579(11) Uani 1 1 d D
C92 C -0.0130(4) 0.0852(3) 0.53219(19) 0.0663(13) Uani 1 1 d D
H92 H -0.0170 0.0516 0.5564 0.080 Uiso 1 1 calc R
C93 C -0.0788(4) 0.0834(3) 0.4955(2) 0.0763(16) Uani 1 1 d D
H93 H -0.1279 0.0499 0.4957 0.092 Uiso 1 1 calc R
C94 C -0.0736(5) 0.1292(3) 0.4592(2) 0.0795(17) Uani 1 1 d D
C95 C 0.0000(6) 0.1755(4) 0.4594(2) 0.107(3) Uani 1 1 d D
H95 H 0.0073 0.2060 0.4336 0.128 Uiso 1 1 calc R
C96 C 0.0638(5) 0.1783(3) 0.4966(2) 0.0869(19) Uani 1 1 d D
H96 H 0.1132 0.2116 0.4960 0.104 Uiso 1 1 calc R
C97 C -0.1467(6) 0.1280(4) 0.4196(3) 0.120(3) Uani 1 1 d D
H97A H -0.1780 0.0826 0.4188 0.180 Uiso 1 1 calc R
H97B H -0.1158 0.1360 0.3899 0.180 Uiso 1 1 calc R
H97C H -0.1933 0.1647 0.4246 0.180 Uiso 1 1 calc R
B10 B 0.1585(4) 0.2198(3) 0.5992(2) 0.0579(13) Uani 1 1 d .
I10 I 0.10926(2) 0.322073(18) 0.576391(14) 0.07012(13) Uani 1 1 d .
Pd1 Pd 0.07361(2) 0.500259(19) 0.442695(12) 0.05225(11) Uani 1 1 d .
I1 I -0.08892(3) 0.45482(3) 0.470945(13) 0.06888(14) Uani 0.75 1 d P
Cl1 Cl -0.08892(3) 0.45482(3) 0.470945(13) 0.06888(14) Uani 0.25 1 d P
P1 P 0.22588(8) 0.53561(6) 0.42884(5) 0.0551(3) Uani 1 1 d D
C111 C 0.2951(3) 0.5087(3) 0.48082(17) 0.0577(11) Uani 1 1 d D
C112 C 0.2785(4) 0.4456(3) 0.5009(2) 0.0859(19) Uani 1 1 d D
H112 H 0.2325 0.4155 0.4873 0.103 Uiso 1 1 calc R
C113 C 0.3271(4) 0.4246(4) 0.5406(3) 0.098(2) Uani 1 1 d D
H113 H 0.3144 0.3803 0.5538 0.117 Uiso 1 1 calc R
C114 C 0.3934(3) 0.4668(3) 0.5613(2) 0.0710(14) Uani 1 1 d D
C115 C 0.4120(4) 0.5290(3) 0.5402(2) 0.0734(15) Uani 1 1 d D
H115 H 0.4597 0.5581 0.5533 0.088 Uiso 1 1 calc R
C116 C 0.3640(4) 0.5507(3) 0.50076(19) 0.0650(13) Uani 1 1 d D
H116 H 0.3781 0.5945 0.4872 0.078 Uiso 1 1 calc R
C117 C 0.4433(4) 0.4437(4) 0.6059(2) 0.0914(19) Uani 1 1 d D
H11A H 0.4915 0.4779 0.6147 0.137 Uiso 1 1 calc R
H11B H 0.4728 0.3983 0.6010 0.137 Uiso 1 1 calc R
H11C H 0.3977 0.4399 0.6309 0.137 Uiso 1 1 calc R
C121 C 0.2444(4) 0.6289(3) 0.42952(19) 0.0712(14) Uani 1 1 d D
C122 C 0.3238(4) 0.6583(3) 0.4115(3) 0.0843(18) Uani 1 1 d D
H122 H 0.3637 0.6309 0.3928 0.101 Uiso 1 1 calc R
C123 C 0.3466(6) 0.7276(4) 0.4204(3) 0.104(2) Uani 1 1 d D
H123 H 0.4038 0.7464 0.4095 0.125 Uiso 1 1 calc R
C124 C 0.2849(7) 0.7697(4) 0.4455(3) 0.110(3) Uani 1 1 d D
C125 C 0.2009(6) 0.7420(3) 0.4588(2) 0.094(2) Uani 1 1 d D
H125 H 0.1570 0.7705 0.4744 0.113 Uiso 1 1 calc R
C126 C 0.1795(4) 0.6732(3) 0.4497(2) 0.0756(15) Uani 1 1 d D
H126 H 0.1193 0.6557 0.4574 0.091 Uiso 1 1 calc R
C127 C 0.3104(10) 0.8440(4) 0.4564(5) 0.181(5) Uani 1 1 d D
H12A H 0.2749 0.8752 0.4354 0.271 Uiso 1 1 calc R
H12B H 0.3779 0.8508 0.4520 0.271 Uiso 1 1 calc R
H12C H 0.2951 0.8544 0.4888 0.271 Uiso 1 1 calc R
C131 C 0.2880(3) 0.4999(2) 0.37974(18) 0.0547(11) Uani 1 1 d D
C132 C 0.3393(3) 0.4377(2) 0.38528(18) 0.0571(11) Uani 1 1 d D
H132 H 0.3432 0.4155 0.4149 0.069 Uiso 1 1 calc R
C133 C 0.3842(3) 0.4086(3) 0.34721(19) 0.0622(12) Uani 1 1 d D
H133 H 0.4183 0.3664 0.3512 0.075 Uiso 1 1 calc R
C134 C 0.3802(3) 0.4398(3) 0.30379(19) 0.0658(13) Uani 1 1 d D
C135 C 0.3315(3) 0.5020(3) 0.2992(2) 0.0668(13) Uani 1 1 d D
H135 H 0.3297 0.5249 0.2698 0.080 Uiso 1 1 calc R
C136 C 0.2853(3) 0.5317(3) 0.33642(19) 0.0647(13) Uani 1 1 d D
H136 H 0.2518 0.5741 0.3321 0.078 Uiso 1 1 calc R
C137 C 0.4255(4) 0.4061(4) 0.2624(2) 0.0849(17) Uani 1 1 d D
H13A H 0.4053 0.4303 0.2337 0.127 Uiso 1 1 calc R
H13B H 0.4066 0.3571 0.2605 0.127 Uiso 1 1 calc R
H13C H 0.4940 0.4091 0.2660 0.127 Uiso 1 1 calc R
P2 P 0.04545(8) 0.45416(6) 0.37009(4) 0.0469(2) Uani 1 1 d D
C211 C -0.0736(3) 0.4191(2) 0.36336(13) 0.0500(10) Uani 1 1 d D
C212 C -0.0944(3) 0.3488(3) 0.36695(18) 0.0612(12) Uani 1 1 d D
H212 H -0.0455 0.3162 0.3734 0.073 Uiso 1 1 calc R
C213 C -0.1864(4) 0.3259(3) 0.3611(2) 0.0704(14) Uani 1 1 d D
H213 H -0.1996 0.2775 0.3631 0.084 Uiso 1 1 calc R
C214 C -0.2590(3) 0.3721(3) 0.35238(18) 0.0670(13) Uani 1 1 d D
C215 C -0.2375(3) 0.4432(3) 0.34877(18) 0.0633(12) Uani 1 1 d D
H215 H -0.2863 0.4758 0.3426 0.076 Uiso 1 1 calc R
C216 C -0.1471(3) 0.4658(3) 0.35410(17) 0.0572(11) Uani 1 1 d D
H216 H -0.1339 0.5141 0.3515 0.069 Uiso 1 1 calc R
C217 C -0.3594(4) 0.3477(4) 0.3456(3) 0.0908(19) Uani 1 1 d D
H21A H -0.3637 0.2983 0.3537 0.136 Uiso 1 1 calc R
H21B H -0.3793 0.3544 0.3130 0.136 Uiso 1 1 calc R
H21C H -0.4003 0.3748 0.3659 0.136 Uiso 1 1 calc R
C221 C 0.0411(3) 0.5151(2) 0.32204(16) 0.0487(10) Uani 1 1 d D
C222 C 0.0147(3) 0.4915(2) 0.27782(16) 0.0536(10) Uani 1 1 d D
H222 H 0.0077 0.4429 0.2725 0.064 Uiso 1 1 calc R
C223 C -0.0018(4) 0.5380(3) 0.24123(18) 0.0623(12) Uani 1 1 d D
H223 H -0.0205 0.5211 0.2113 0.075 Uiso 1 1 calc R
C224 C 0.0094(4) 0.6094(3) 0.24871(19) 0.0644(12) Uani 1 1 d D
C225 C 0.0379(4) 0.6320(3) 0.29221(19) 0.0622(12) Uani 1 1 d D
H225 H 0.0466 0.6805 0.2975 0.075 Uiso 1 1 calc R
C226 C 0.0543(3) 0.5859(2) 0.32863(17) 0.0533(10) Uani 1 1 d D
H226 H 0.0747 0.6029 0.3583 0.064 Uiso 1 1 calc R
C227 C -0.0116(5) 0.6601(3) 0.2093(2) 0.0898(19) Uani 1 1 d D
H22A H -0.0573 0.6948 0.2196 0.135 Uiso 1 1 calc R
H22B H -0.0376 0.6347 0.1823 0.135 Uiso 1 1 calc R
H22C H 0.0465 0.6836 0.2006 0.135 Uiso 1 1 calc R
C231 C 0.1211(3) 0.3804(2) 0.35945(16) 0.0492(10) Uani 1 1 d D
C232 C 0.1402(4) 0.3350(3) 0.3969(2) 0.0683(13) Uani 1 1 d D
H232 H 0.1157 0.3446 0.4267 0.082 Uiso 1 1 calc R
C233 C 0.1952(4) 0.2757(3) 0.3903(2) 0.0761(16) Uani 1 1 d D
H233 H 0.2079 0.2450 0.4157 0.091 Uiso 1 1 calc R
C234 C 0.2317(4) 0.2611(3) 0.3465(2) 0.0663(13) Uani 1 1 d D
C235 C 0.2132(3) 0.3065(2) 0.31021(18) 0.0555(11) Uani 1 1 d D
H235 H 0.2374 0.2969 0.2803 0.067 Uiso 1 1 calc R
C236 C 0.1594(3) 0.3662(2) 0.31683(16) 0.0503(10) Uani 1 1 d D
H236 H 0.1491 0.3976 0.2916 0.060 Uiso 1 1 calc R
C237 C 0.2940(5) 0.1977(3) 0.3404(3) 0.092(2) Uani 1 1 d D
H23A H 0.3558 0.2126 0.3298 0.139 Uiso 1 1 calc R
H23B H 0.2651 0.1664 0.3172 0.139 Uiso 1 1 calc R
H23C H 0.3012 0.1733 0.3703 0.139 Uiso 1 1 calc R

loop_
_atom_site_aniso_label
_atom_site_aniso_U_11
_atom_site_aniso_U_22
_atom_site_aniso_U_33
_atom_site_aniso_U_23
_atom_site_aniso_U_13
_atom_site_aniso_U_12
C1 0.061(3) 0.053(2) 0.056(3) -0.001(2) -0.007(2) -0.005(2)
C11 0.067(3) 0.052(3) 0.058(3) -0.006(2) -0.013(2) 0.002(2)
C12 0.076(4) 0.060(3) 0.083(4) 0.004(3) 0.005(3) 0.003(3)
C13 0.085(4) 0.067(3) 0.111(5) -0.009(3) -0.008(4) 0.014(3)
C14 0.086(4) 0.057(3) 0.090(4) 0.004(3) -0.010(3) 0.002(3)
C15 0.093(4) 0.056(3) 0.072(3) 0.003(3) -0.010(3) -0.003(3)
C16 0.076(3) 0.053(3) 0.064(3) 0.001(2) -0.004(2) 0.001(2)
B2 0.053(3) 0.058(3) 0.068(4) 0.001(3) -0.008(2) -0.005(2)
B3 0.058(3) 0.050(3) 0.049(3) 0.001(2) -0.005(2) -0.001(2)
B4 0.056(3) 0.056(3) 0.055(3) 0.005(2) -0.005(2) -0.006(2)
B5 0.059(3) 0.061(3) 0.053(3) 0.001(2) -0.006(2) -0.001(2)
B6 0.061(3) 0.063(3) 0.054(3) 0.007(2) -0.002(2) -0.008(3)
C61 0.055(3) 0.063(3) 0.061(3) 0.005(2) -0.005(2) -0.001(2)
C62 0.169(9) 0.161(8) 0.087(5) -0.016(5) 0.030(5) -0.084(7)
C63 0.192(10) 0.128(7) 0.088(6) -0.011(5) 0.036(6) -0.040(7)
C64 0.079(4) 0.072(3) 0.065(3) 0.009(3) 0.002(3) -0.007(3)
C65 0.118(6) 0.134(6) 0.098(5) -0.016(5) 0.025(4) -0.066(5)
C66 0.143(7) 0.110(5) 0.092(5) -0.019(4) 0.038(5) -0.060(5)
C67 0.094(5) 0.112(5) 0.085(5) 0.011(4) 0.023(4) -0.007(4)
B7 0.061(3) 0.054(3) 0.061(3) 0.005(3) -0.006(3) -0.002(2)
C71 0.068(3) 0.050(3) 0.058(3) 0.007(2) -0.004(2) -0.008(2)
C72 0.066(3) 0.070(3) 0.078(4) 0.002(3) -0.011(3) -0.012(3)
C73 0.080(4) 0.088(4) 0.087(4) 0.009(3) -0.022(3) -0.023(3)
C74 0.100(5) 0.073(4) 0.080(4) 0.007(3) -0.023(3) -0.030(3)
C75 0.103(5) 0.062(3) 0.080(4) -0.002(3) -0.008(3) -0.012(3)
C76 0.072(3) 0.061(3) 0.076(4) 0.000(3) -0.011(3) -0.009(2)
C77 0.158(8) 0.095(5) 0.106(6) -0.013(4) -0.033(5) -0.051(5)
B8 0.055(3) 0.048(3) 0.051(3) 0.007(2) -0.007(2) -0.003(2)
C81 0.062(3) 0.045(2) 0.060(3) 0.005(2) 0.002(2) -0.0021(19)
C82 0.073(3) 0.049(3) 0.067(3) 0.013(2) 0.005(2) 0.008(2)
C83 0.095(4) 0.057(3) 0.070(3) 0.015(3) 0.021(3) 0.012(3)
C84 0.074(4) 0.068(3) 0.092(4) 0.000(3) 0.016(3) -0.001(3)
C85 0.059(3) 0.082(4) 0.081(4) -0.001(3) 0.001(3) 0.003(3)
C86 0.067(3) 0.071(3) 0.065(3) 0.003(3) -0.002(2) -0.002(3)
C87 0.091(5) 0.123(6) 0.109(6) -0.005(5) 0.031(4) 0.016(4)
B9 0.051(3) 0.062(3) 0.055(3) 0.004(2) -0.001(2) -0.010(2)
C91 0.062(3) 0.056(3) 0.055(3) 0.003(2) -0.006(2) -0.004(2)
C92 0.085(4) 0.048(3) 0.065(3) 0.003(2) -0.015(3) -0.003(2)
C93 0.086(4) 0.057(3) 0.085(4) -0.003(3) -0.026(3) -0.011(3)
C94 0.104(4) 0.057(3) 0.075(4) 0.002(3) -0.039(3) -0.005(3)
C95 0.148(7) 0.095(5) 0.075(4) 0.027(4) -0.044(4) -0.035(5)
C96 0.100(5) 0.093(4) 0.067(4) 0.021(3) -0.018(3) -0.035(3)
C97 0.165(8) 0.085(4) 0.107(6) 0.010(4) -0.082(5) -0.013(5)
B10 0.058(3) 0.055(3) 0.060(3) 0.008(2) -0.004(2) -0.005(2)
I10 0.0648(2) 0.0641(2) 0.0815(3) 0.02167(17) 0.00264(17) 0.00218(15)
Pd1 0.04151(18) 0.0662(2) 0.0489(2) -0.00747(16) -0.00145(14) 0.00096(15)
I1 0.0495(2) 0.1148(4) 0.0425(2) -0.0155(2) 0.00466(15) -0.0164(2)
Cl1 0.0495(2) 0.1148(4) 0.0425(2) -0.0155(2) 0.00466(15) -0.0164(2)
P1 0.0421(6) 0.0568(7) 0.0660(8) -0.0014(6) -0.0042(5) 0.0016(5)
C111 0.040(2) 0.065(3) 0.067(3) -0.002(2) -0.004(2) 0.003(2)
C112 0.062(3) 0.091(4) 0.103(5) 0.034(4) -0.032(3) -0.022(3)
C113 0.063(3) 0.110(5) 0.119(6) 0.048(4) -0.020(3) -0.018(3)
C114 0.046(3) 0.096(4) 0.071(3) 0.006(3) 0.000(2) 0.017(3)
C115 0.065(3) 0.076(3) 0.079(4) -0.016(3) -0.017(3) 0.007(3)
C116 0.061(3) 0.064(3) 0.069(3) -0.005(2) -0.010(2) -0.001(2)
C117 0.065(3) 0.125(5) 0.083(4) 0.000(4) -0.007(3) 0.027(3)
C121 0.064(3) 0.056(3) 0.093(4) -0.006(3) -0.017(3) 0.002(2)
C122 0.068(3) 0.059(3) 0.125(5) 0.011(3) -0.004(3) -0.007(3)
C123 0.096(5) 0.073(4) 0.143(7) 0.015(4) -0.016(5) -0.017(4)
C124 0.134(7) 0.066(4) 0.129(7) -0.007(4) -0.030(5) -0.001(4)
C125 0.120(6) 0.070(4) 0.092(5) -0.009(3) -0.017(4) 0.020(4)
C126 0.080(4) 0.068(3) 0.078(4) -0.006(3) -0.020(3) 0.014(3)
C127 0.237(13) 0.069(5) 0.235(14) -0.014(7) -0.023(11) -0.021(7)
C131 0.037(2) 0.058(3) 0.069(3) 0.003(2) 0.0000(19) -0.0022(18)
C132 0.041(2) 0.058(3) 0.072(3) 0.008(2) -0.003(2) -0.0008(19)
C133 0.043(2) 0.065(3) 0.079(4) -0.006(3) 0.001(2) 0.001(2)
C134 0.045(2) 0.082(3) 0.070(3) -0.001(3) 0.007(2) -0.008(2)
C135 0.050(3) 0.085(4) 0.065(3) 0.013(3) 0.002(2) -0.005(2)
C136 0.051(3) 0.066(3) 0.077(4) 0.012(3) 0.001(2) 0.001(2)
C137 0.066(3) 0.106(5) 0.084(4) -0.011(3) 0.013(3) -0.006(3)
P2 0.0448(6) 0.0464(6) 0.0494(6) -0.0027(5) 0.0013(5) 0.0013(4)
C211 0.051(2) 0.053(2) 0.046(2) -0.0020(19) 0.0016(18) -0.0055(19)
C212 0.059(3) 0.056(3) 0.069(3) 0.004(2) 0.006(2) -0.002(2)
C213 0.065(3) 0.065(3) 0.082(4) 0.005(3) 0.018(3) -0.014(2)
C214 0.053(3) 0.087(4) 0.062(3) -0.009(3) 0.011(2) -0.011(3)
C215 0.049(3) 0.074(3) 0.067(3) 0.000(3) 0.000(2) 0.002(2)
C216 0.049(2) 0.058(3) 0.065(3) 0.000(2) 0.001(2) 0.001(2)
C217 0.060(3) 0.108(5) 0.105(5) -0.009(4) 0.018(3) -0.024(3)
C221 0.045(2) 0.045(2) 0.056(3) -0.0011(19) 0.0006(18) 0.0017(17)
C222 0.060(3) 0.049(2) 0.052(3) -0.003(2) 0.003(2) 0.006(2)
C223 0.073(3) 0.062(3) 0.052(3) -0.003(2) -0.001(2) 0.009(2)
C224 0.070(3) 0.057(3) 0.066(3) 0.008(2) 0.000(2) 0.013(2)
C225 0.065(3) 0.049(2) 0.073(3) 0.001(2) -0.002(2) 0.002(2)
C226 0.055(2) 0.046(2) 0.059(3) -0.004(2) -0.001(2) 0.0032(19)
C227 0.115(5) 0.076(4) 0.079(4) 0.022(3) -0.006(4) 0.010(4)
C231 0.045(2) 0.044(2) 0.059(3) 0.0026(19) 0.0037(19) 0.0010(17)
C232 0.074(3) 0.066(3) 0.066(3) 0.007(2) 0.016(3) 0.015(2)
C233 0.090(4) 0.060(3) 0.079(4) 0.021(3) 0.020(3) 0.020(3)
C234 0.064(3) 0.054(3) 0.082(4) 0.003(3) 0.014(3) 0.008(2)
C235 0.049(2) 0.051(2) 0.066(3) -0.008(2) 0.005(2) -0.0008(19)
C236 0.048(2) 0.049(2) 0.054(3) -0.0031(19) 0.0013(19) -0.0026(18)
C237 0.103(5) 0.074(4) 0.101(5) 0.007(3) 0.024(4) 0.036(3)

loop_
_atom_type_symbol
_atom_type_description
_atom_type_scat_dispersion_real
_atom_type_scat_dispersion_imag
_atom_type_scat_source
C C 0.0033 0.0016 'International Tables Vol C Tables 4.2.6.8 and 6.1.1.4'
H H 0.0000 0.0000 'International Tables Vol C Tables 4.2.6.8 and 6.1.1.4'
B B 0.0013 0.0007 'International Tables Vol C Tables 4.2.6.8 and 6.1.1.4'
P P 0.1023 0.0942 'International Tables Vol C Tables 4.2.6.8 and 6.1.1.4'
Pd Pd -0.9988 1.0072 'International Tables Vol C Tables 4.2.6.8 and 6.1.1.4'
I I -0.4742 1.8119 'International Tables Vol C Tables 4.2.6.8 and 6.1.1.4'
Cl Cl 0.1484 0.1585 'International Tables Vol C Tables 4.2.6.8 and 6.1.1.4'

loop_
_geom_angle_atom_site_label_1
_geom_angle_atom_site_label_2
_geom_angle_atom_site_label_3
_geom_angle
_geom_angle_site_symmetry_1
_geom_angle_site_symmetry_3
C11 C1 B3 125.8(4) . .
C11 C1 B4 127.2(4) . .
B3 C1 B4 70.5(3) . .
C11 C1 B5 126.3(4) . .
B3 C1 B5 107.8(4) . .
B4 C1 B5 69.7(3) . .
C11 C1 B2 125.3(4) . .
B3 C1 B2 68.8(3) . .
B4 C1 B2 107.5(4) . .
B5 C1 B2 69.6(3) . .
C12 C11 C16 118.6(5) . .
C12 C11 C1 121.2(5) . .
C16 C11 C1 120.2(5) . .
C11 C12 C13 120.6(6) . .
C11 C12 H12 119.7 . .
C13 C12 H12 119.7 . .
C14 C13 C12 120.3(6) . .
C14 C13 H13 119.8 . .
C12 C13 H13 119.8 . .
C13 C14 C15 119.4(5) . .
C13 C14 H14 120.3 . .
C15 C14 H14 120.3 . .
C14 C15 C16 120.9(6) . .
C14 C15 H15 119.5 . .
C16 C15 H15 119.5 . .
C11 C16 C15 120.1(5) . .
C11 C16 H16 119.9 . .
C15 C16 H16 119.9 . .
C1 B2 B7 109.7(4) . .
C1 B2 B3 55.0(3) . .
B7 B2 B3 59.9(3) . .
C1 B2 B6 109.1(4) . .
B7 B2 B6 63.3(3) . .
B3 B2 B6 103.6(4) . .
C1 B2 B5 55.2(3) . .
B7 B2 B5 104.1(4) . .
B3 B2 B5 90.3(3) . .
B6 B2 B5 59.4(3) . .
C1 B2 H2 121.7 . .
B7 B2 H2 119.2 . .
B3 B2 H2 130.7 . .
B6 B2 H2 119.7 . .
B5 B2 H2 130.6 . .
C1 B3 B7 110.8(4) . .
C1 B3 B2 56.2(3) . .
B7 B3 B2 60.0(3) . .
C1 B3 B8 109.4(4) . .
B7 B3 B8 62.0(3) . .
B2 B3 B8 102.7(4) . .
C1 B3 B4 54.9(3) . .
B7 B3 B4 103.9(4) . .
B2 B3 B4 90.4(3) . .
B8 B3 B4 59.9(3) . .
C1 B3 H3 120.9 . .
B7 B3 H3 119.3 . .
B2 B3 H3 130.6 . .
B8 B3 H3 120.4 . .
B4 B3 H3 130.6 . .
C1 B4 B8 108.9(4) . .
C1 B4 B9 108.9(4) . .
B8 B4 B9 62.1(3) . .
C1 B4 B5 55.6(3) . .
B8 B4 B5 102.5(4) . .
B9 B4 B5 58.9(3) . .
C1 B4 B3 54.7(3) . .
B8 B4 B3 59.6(3) . .
B9 B4 B3 102.5(4) . .
B5 B4 B3 89.7(3) . .
C1 B4 H4 121.7 . .
B8 B4 H4 120.2 . .
B9 B4 H4 120.4 . .
B5 B4 H4 131.0 . .
B3 B4 H4 131.1 . .
C1 B5 B9 109.5(4) . .
C1 B5 B6 109.4(4) . .
B9 B5 B6 61.4(3) . .
C1 B5 B4 54.7(3) . .
B9 B5 B4 60.4(3) . .
B6 B5 B4 103.0(4) . .
C1 B5 B2 55.2(3) . .
B9 B5 B2 102.5(4) . .
B6 B5 B2 59.6(3) . .
B4 B5 B2 89.6(4) . .
C1 B5 H5 121.5 . .
B9 B5 H5 120.1 . .
B6 B5 H5 120.2 . .
B4 B5 H5 130.8 . .
B2 B5 H5 131.1 . .
C61 B6 B10 125.1(4) . .
C61 B6 B5 116.9(4) . .
B10 B6 B5 110.7(4) . .
C61 B6 B2 116.6(4) . .
B10 B6 B2 109.4(4) . .
B5 B6 B2 61.0(3) . .
C61 B6 B9 132.9(4) . .
B10 B6 B9 57.3(3) . .
B5 B6 B9 59.1(3) . .
B2 B6 B9 101.7(4) . .
C61 B6 B7 131.9(4) . .
B10 B6 B7 56.3(3) . .
B5 B6 B7 101.5(4) . .
B2 B6 B7 58.2(3) . .
B9 B6 B7 90.8(3) . .
C66 C61 C62 113.7(6) . .
C66 C61 B6 124.3(5) . .
C62 C61 B6 121.9(5) . .
C61 C62 C63 122.4(7) . .
C61 C62 H62 118.8 . .
C63 C62 H62 118.8 . .
C64 C63 C62 119.7(8) . .
C64 C63 H63 120.1 . .
C62 C63 H63 120.1 . .
C65 C64 C63 116.7(6) . .
C65 C64 C67 122.3(6) . .
C63 C64 C67 120.4(6) . .
C64 C65 C66 122.2(7) . .
C64 C65 H65 118.9 . .
C66 C65 H65 118.9 . .
C61 C66 C65 124.7(7) . .
C61 C66 H66 117.6 . .
C65 C66 H66 117.7 . .
C64 C67 H67A 109.5 . .
C64 C67 H67B 109.5 . .
H67A C67 H67B 109.5 . .
C64 C67 H67C 109.5 . .
H67A C67 H67C 109.5 . .
H67B C67 H67C 109.5 . .
C71 B7 B10 121.2(4) . .
C71 B7 B3 121.4(4) . .
B10 B7 B3 109.8(4) . .
C71 B7 B2 120.5(4) . .
B10 B7 B2 108.6(4) . .
B3 B7 B2 60.1(3) . .
C71 B7 B8 132.6(4) . .
B10 B7 B8 56.1(3) . .
B3 B7 B8 59.4(3) . .
B2 B7 B8 100.9(4) . .
C71 B7 B6 131.3(4) . .
B10 B7 B6 55.2(3) . .
B3 B7 B6 100.3(4) . .
B2 B7 B6 58.5(3) . .
B8 B7 B6 88.7(3) . .
C76 C71 C72 116.8(5) . .
C76 C71 B7 120.2(5) . .
C72 C71 B7 123.0(5) . .
C71 C72 C73 121.7(6) . .
C71 C72 H72 119.2 . .
C73 C72 H72 119.2 . .
C74 C73 C72 121.0(6) . .
C74 C73 H73 119.5 . .
C72 C73 H73 119.5 . .
C75 C74 C73 118.2(6) . .
C75 C74 C77 120.3(7) . .
C73 C74 C77 121.5(7) . .
C74 C75 C76 120.9(6) . .
C74 C75 H75 119.6 . .
C76 C75 H75 119.6 . .
C71 C76 C75 121.5(5) . .
C71 C76 H76 119.3 . .
C75 C76 H76 119.3 . .
C74 C77 H77A 109.5 . .
C74 C77 H77B 109.5 . .
H77A C77 H77B 109.5 . .
C74 C77 H77C 109.5 . .
H77A C77 H77C 109.5 . .
H77B C77 H77C 109.5 . .
C81 B8 B10 124.4(4) . .
C81 B8 B3 120.4(4) . .
B10 B8 B3 109.8(4) . .
C81 B8 B4 114.2(3) . .
B10 B8 B4 110.2(4) . .
B3 B8 B4 60.5(3) . .
C81 B8 B7 136.7(4) . .
B10 B8 B7 56.9(3) . .
B3 B8 B7 58.6(3) . .
B4 B8 B7 101.9(4) . .
C81 B8 B9 127.8(4) . .
B10 B8 B9 56.3(3) . .
B3 B8 B9 101.0(3) . .
B4 B8 B9 59.0(3) . .
B7 B8 B9 90.6(3) . .
C82 C81 C86 116.3(5) . .
C82 C81 B8 122.9(4) . .
C86 C81 B8 120.8(4) . .
C81 C82 C83 122.1(5) . .
C81 C82 H82 118.9 . .
C83 C82 H82 118.9 . .
C82 C83 C84 120.8(5) . .
C82 C83 H83 119.6 . .
C84 C83 H83 119.6 . .
C85 C84 C83 117.9(5) . .
C85 C84 C87 120.8(6) . .
C83 C84 C87 121.3(6) . .
C86 C85 C84 120.8(6) . .
C86 C85 H85 119.6 . .
C84 C85 H85 119.6 . .
C85 C86 C81 122.0(5) . .
C85 C86 H86 119.0 . .
C81 C86 H86 119.0 . .
C84 C87 H87A 109.5 . .
C84 C87 H87B 109.5 . .
H87A C87 H87B 109.5 . .
C84 C87 H87C 109.5 . .
H87A C87 H87C 109.5 . .
H87B C87 H87C 109.5 . .
C91 B9 B10 119.2(4) . .
C91 B9 B5 122.0(4) . .
B10 B9 B5 110.3(4) . .
C91 B9 B4 121.5(4) . .
B10 B9 B4 109.5(4) . .
B5 B9 B4 60.6(3) . .
C91 B9 B6 131.0(4) . .
B10 B9 B6 56.4(3) . .
B5 B9 B6 59.5(3) . .
B4 B9 B6 101.8(4) . .
C91 B9 B8 130.5(4) . .
B10 B9 B8 55.8(3) . .
B5 B9 B8 101.4(4) . .
B4 B9 B8 58.9(3) . .
B6 B9 B8 89.9(3) . .
C92 C91 C96 115.8(5) . .
C92 C91 B9 123.0(4) . .
C96 C91 B9 121.2(4) . .
C91 C92 C93 122.2(5) . .
C91 C92 H92 118.9 . .
C93 C92 H92 118.9 . .
C94 C93 C92 120.8(5) . .
C94 C93 H93 119.6 . .
C92 C93 H93 119.6 . .
C93 C94 C95 118.0(5) . .
C93 C94 C97 120.6(6) . .
C95 C94 C97 121.4(6) . .
C94 C95 C96 120.9(6) . .
C94 C95 H95 119.5 . .
C96 C95 H95 119.5 . .
C91 C96 C95 122.2(6) . .
C91 C96 H96 118.9 . .
C95 C96 H96 118.9 . .
C94 C97 H97A 109.5 . .
C94 C97 H97B 109.5 . .
H97A C97 H97B 109.5 . .
C94 C97 H97C 109.5 . .
H97A C97 H97C 109.5 . .
H97B C97 H97C 109.5 . .
B6 B10 B8 103.2(4) . .
B6 B10 B9 66.3(3) . .
B8 B10 B9 67.9(3) . .
B6 B10 B7 68.5(4) . .
B8 B10 B7 67.0(3) . .
B9 B10 B7 103.6(4) . .
B6 B10 I10 129.1(4) . .
B8 B10 I10 127.7(4) . .
B9 B10 I10 129.2(4) . .
B7 B10 I10 127.2(4) . .
P2 Pd1 P1 95.89(4) . .
P2 Pd1 I1 90.84(3) . .
P1 Pd1 I1 171.30(4) . .
P2 Pd1 Cl1 173.43(3) . 3_566
P1 Pd1 Cl1 90.43(4) . 3_566
I1 Pd1 Cl1 82.693(16) . 3_566
P2 Pd1 I1 173.43(3) . 3_566
P1 Pd1 I1 90.43(4) . 3_566
I1 Pd1 I1 82.693(16) . 3_566
Cl1 Pd1 I1 0.000(6) 3_566 3_566
Pd1 I1 Pd1 97.307(16) . 3_566
C121 P1 C131 108.0(2) . .
C121 P1 C111 101.1(2) . .
C131 P1 C111 105.1(2) . .
C121 P1 Pd1 115.14(19) . .
C131 P1 Pd1 119.84(13) . .
C111 P1 Pd1 105.38(15) . .
C112 C111 C116 118.1(5) . .
C112 C111 P1 119.7(4) . .
C116 C111 P1 122.2(4) . .
C111 C112 C113 121.3(6) . .
C111 C112 H112 119.4 . .
C113 C112 H112 119.4 . .
C114 C113 C112 120.9(6) . .
C114 C113 H113 119.5 . .
C112 C113 H113 119.5 . .
C115 C114 C113 117.6(5) . .
C115 C114 C117 122.5(6) . .
C113 C114 C117 119.8(6) . .
C114 C115 C116 122.1(5) . .
C114 C115 H115 118.9 . .
C116 C115 H115 118.9 . .
C115 C116 C111 119.9(5) . .
C115 C116 H116 120.0 . .
C111 C116 H116 120.0 . .
C114 C117 H11A 109.5 . .
C114 C117 H11B 109.5 . .
H11A C117 H11B 109.5 . .
C114 C117 H11C 109.5 . .
H11A C117 H11C 109.5 . .
H11B C117 H11C 109.5 . .
C122 C121 C126 117.7(5) . .
C122 C121 P1 121.5(4) . .
C126 C121 P1 120.7(5) . .
C121 C122 C123 121.0(7) . .
C121 C122 H122 119.5 . .
C123 C122 H122 119.5 . .
C122 C123 C124 119.8(7) . .
C122 C123 H123 120.1 . .
C124 C123 H123 120.1 . .
C125 C124 C123 118.6(6) . .
C125 C124 C127 121.3(9) . .
C123 C124 C127 120.1(9) . .
C124 C125 C126 120.6(7) . .
C124 C125 H125 119.7 . .
C126 C125 H125 119.7 . .
C125 C126 C121 121.2(6) . .
C125 C126 H126 119.4 . .
C121 C126 H126 119.4 . .
C124 C127 H12A 109.5 . .
C124 C127 H12B 109.5 . .
H12A C127 H12B 109.5 . .
C124 C127 H12C 109.5 . .
H12A C127 H12C 109.5 . .
H12B C127 H12C 109.5 . .
C136 C131 C132 118.6(5) . .
C136 C131 P1 121.8(4) . .
C132 C131 P1 119.6(4) . .
C133 C132 C131 119.8(5) . .
C133 C132 H132 120.1 . .
C131 C132 H132 120.1 . .
C134 C133 C132 121.5(5) . .
C134 C133 H133 119.3 . .
C132 C133 H133 119.3 . .
C133 C134 C135 118.0(5) . .
C133 C134 C137 120.9(5) . .
C135 C134 C137 121.0(5) . .
C134 C135 C136 121.6(5) . .
C134 C135 H135 119.2 . .
C136 C135 H135 119.2 . .
C131 C136 C135 120.4(5) . .
C131 C136 H136 119.8 . .
C135 C136 H136 119.8 . .
C134 C137 H13A 109.5 . .
C134 C137 H13B 109.5 . .
H13A C137 H13B 109.5 . .
C134 C137 H13C 109.5 . .
H13A C137 H13C 109.5 . .
H13B C137 H13C 109.5 . .
C221 P2 C231 112.9(2) . .
C221 P2 C211 98.15(19) . .
C231 P2 C211 104.35(19) . .
C221 P2 Pd1 116.43(15) . .
C231 P2 Pd1 111.31(15) . .
C211 P2 Pd1 112.38(13) . .
C212 C211 C216 118.5(4) . .
C212 C211 P2 123.3(4) . .
C216 C211 P2 118.2(3) . .
C211 C212 C213 120.2(5) . .
C211 C212 H212 119.9 . .
C213 C212 H212 119.9 . .
C214 C213 C212 121.2(5) . .
C214 C213 H213 119.4 . .
C212 C213 H213 119.4 . .
C213 C214 C215 118.3(5) . .
C213 C214 C217 121.7(5) . .
C215 C214 C217 119.9(5) . .
C216 C215 C214 120.6(5) . .
C216 C215 H215 119.7 . .
C214 C215 H215 119.7 . .
C215 C216 C211 121.2(5) . .
C215 C216 H216 119.4 . .
C211 C216 H216 119.4 . .
C214 C217 H21A 109.5 . .
C214 C217 H21B 109.5 . .
H21A C217 H21B 109.5 . .
C214 C217 H21C 109.5 . .
H21A C217 H21C 109.5 . .
H21B C217 H21C 109.5 . .
C226 C221 C222 118.6(4) . .
C226 C221 P2 122.0(4) . .
C222 C221 P2 119.2(3) . .
C221 C222 C223 121.0(4) . .
C221 C222 H222 119.5 . .
C223 C222 H222 119.5 . .
C222 C223 C224 119.8(5) . .
C222 C223 H223 120.1 . .
C224 C223 H223 120.1 . .
C225 C224 C223 118.7(5) . .
C225 C224 C227 121.6(5) . .
C223 C224 C227 119.7(5) . .
C224 C225 C226 121.6(5) . .
C224 C225 H225 119.2 . .
C226 C225 H225 119.2 . .
C221 C226 C225 120.3(5) . .
C221 C226 H226 119.8 . .
C225 C226 H226 119.8 . .
C224 C227 H22A 109.5 . .
C224 C227 H22B 109.5 . .
H22A C227 H22B 109.5 . .
C224 C227 H22C 109.5 . .
H22A C227 H22C 109.5 . .
H22B C227 H22C 109.5 . .
C236 C231 C232 118.8(4) . .
C236 C231 P2 123.6(3) . .
C232 C231 P2 117.6(3) . .
C233 C232 C231 120.1(5) . .
C233 C232 H232 119.9 . .
C231 C232 H232 119.9 . .
C232 C233 C234 120.3(5) . .
C232 C233 H233 119.8 . .
C234 C233 H233 119.8 . .
C235 C234 C233 118.9(4) . .
C235 C234 C237 121.5(5) . .
C233 C234 C237 119.5(5) . .
C234 C235 C236 120.9(5) . .
C234 C235 H235 119.5 . .
C236 C235 H235 119.6 . .
C231 C236 C235 120.9(4) . .
C231 C236 H236 119.6 . .
C235 C236 H236 119.6 . .
C234 C237 H23A 109.5 . .
C234 C237 H23B 109.5 . .
H23A C237 H23B 109.5 . .
C234 C237 H23C 109.5 . .
H23A C237 H23C 109.5 . .
H23B C237 H23C 109.5 . .

loop_
_geom_bond_atom_site_label_1
_geom_bond_atom_site_label_2
_geom_bond_distance
_geom_bond_site_symmetry_2
C1 C11 1.492(7) .
C1 B3 1.596(7) .
C1 B4 1.600(7) .
C1 B5 1.616(7) .
C1 B2 1.617(7) .
C11 C12 1.374(8) .
C11 C16 1.387(7) .
C12 C13 1.407(8) .
C12 H12 0.9500 .
C13 C14 1.364(9) .
C13 H13 0.9500 .
C14 C15 1.368(8) .
C14 H14 0.9500 .
C15 C16 1.395(7) .
C15 H15 0.9500 .
C16 H16 0.9500 .
B2 B7 1.814(8) .
B2 B3 1.815(8) .
B2 B6 1.820(8) .
B2 B5 1.844(8) .
B2 H2 1.1200 .
B3 B7 1.811(7) .
B3 B8 1.826(7) .
B3 B4 1.843(8) .
B3 H3 1.1200 .
B4 B8 1.832(7) .
B4 B9 1.835(8) .
B4 B5 1.838(8) .
B4 H4 1.1200 .
B5 B9 1.807(8) .
B5 B6 1.816(8) .
B5 H5 1.1200 .
B6 C61 1.583(7) .
B6 B10 1.683(8) .
B6 B9 1.850(8) .
B6 B7 1.908(8) .
C61 C66 1.321(8) .
C61 C62 1.393(10) .
C62 C63 1.414(11) .
C62 H62 0.9500 .
C63 C64 1.369(10) .
C63 H63 0.9500 .
C64 C65 1.326(9) .
C64 C67 1.518(8) .
C65 C66 1.382(9) .
C65 H65 0.9500 .
C66 H66 0.9500 .
C67 H67A 0.9801 .
C67 H67B 0.9801 .
C67 H67C 0.9801 .
B7 C71 1.583(7) .
B7 B10 1.705(8) .
B7 B8 1.873(8) .
C71 C76 1.381(7) .
C71 C72 1.388(7) .
C72 C73 1.387(8) .
C72 H72 0.9500 .
C73 C74 1.378(10) .
C73 H73 0.9500 .
C74 C75 1.370(9) .
C74 C77 1.523(8) .
C75 C76 1.403(8) .
C75 H75 0.9500 .
C76 H76 0.9500 .
C77 H77A 0.9800 .
C77 H77B 0.9800 .
C77 H77C 0.9800 .
B8 C81 1.587(7) .
B8 B10 1.689(7) .
B8 B9 1.892(8) .
C81 C82 1.383(7) .
C81 C86 1.411(7) .
C82 C83 1.390(8) .
C82 H82 0.9500 .
C83 C84 1.396(9) .
C83 H83 0.9500 .
C84 C85 1.387(8) .
C84 C87 1.526(8) .
C85 C86 1.383(8) .
C85 H85 0.9500 .
C86 H86 0.9500 .
C87 H87A 0.9800 .
C87 H87B 0.9800 .
C87 H87C 0.9800 .
B9 C91 1.589(7) .
B9 B10 1.700(8) .
C91 C92 1.381(7) .
C91 C96 1.382(7) .
C92 C93 1.394(7) .
C92 H92 0.9500 .
C93 C94 1.365(8) .
C93 H93 0.9500 .
C94 C95 1.372(9) .
C94 C97 1.523(8) .
C95 C96 1.388(8) .
C95 H95 0.9500 .
C96 H96 0.9500 .
C97 H97A 0.9800 .
C97 H97B 0.9800 .
C97 H97C 0.9800 .
B10 I10 2.179(6) .
Pd1 P2 2.2889(12) .
Pd1 P1 2.3141(12) .
Pd1 I1 2.6180(5) .
Pd1 Cl1 2.6261(5) 3_566
Pd1 I1 2.6261(5) 3_566
I1 Pd1 2.6261(5) 3_566
P1 C121 1.809(5) .
P1 C131 1.813(5) .
P1 C111 1.841(5) .
C111 C112 1.366(7) .
C111 C116 1.383(7) .
C112 C113 1.378(8) .
C112 H112 0.9500 .
C113 C114 1.369(9) .
C113 H113 0.9500 .
C114 C115 1.365(9) .
C114 C117 1.515(8) .
C115 C116 1.374(8) .
C115 H115 0.9500 .
C116 H116 0.9500 .
C117 H11A 0.9800 .
C117 H11B 0.9800 .
C117 H11C 0.9800 .
C121 C122 1.374(8) .
C121 C126 1.391(8) .
C122 C123 1.392(9) .
C122 H122 0.9500 .
C123 C124 1.405(11) .
C123 H123 0.9500 .
C124 C125 1.370(11) .
C124 C127 1.502(11) .
C125 C126 1.380(9) .
C125 H125 0.9500 .
C126 H126 0.9500 .
C127 H12A 0.9800 .
C127 H12B 0.9800 .
C127 H12C 0.9800 .
C131 C136 1.383(7) .
C131 C132 1.407(6) .
C132 C133 1.394(7) .
C132 H132 0.9500 .
C133 C134 1.381(7) .
C133 H133 0.9500 .
C134 C135 1.385(8) .
C134 C137 1.510(8) .
C135 C136 1.389(8) .
C135 H135 0.9500 .
C136 H136 0.9500 .
C137 H13A 0.9800 .
C137 H13B 0.9800 .
C137 H13C 0.9800 .
P2 C221 1.807(5) .
P2 C231 1.808(4) .
P2 C211 1.829(4) .
C211 C212 1.386(7) .
C211 C216 1.399(6) .
C212 C213 1.388(7) .
C212 H212 0.9500 .
C213 C214 1.381(8) .
C213 H213 0.9500 .
C214 C215 1.402(8) .
C214 C217 1.512(7) .
C215 C216 1.363(7) .
C215 H215 0.9500 .
C216 H216 0.9500 .
C217 H21A 0.9800 .
C217 H21B 0.9800 .
C217 H21C 0.9800 .
C221 C226 1.383(6) .
C221 C222 1.390(6) .
C222 C223 1.393(7) .
C222 H222 0.9500 .
C223 C224 1.397(7) .
C223 H223 0.9500 .
C224 C225 1.373(7) .
C224 C227 1.515(7) .
C225 C226 1.385(7) .
C225 H225 0.9500 .
C226 H226 0.9500 .
C227 H22A 0.9800 .
C227 H22B 0.9800 .
C227 H22C 0.9800 .
C231 C236 1.377(6) .
C231 C232 1.404(7) .
C232 C233 1.397(7) .
C232 H232 0.9500 .
C233 C234 1.398(8) .
C233 H233 0.9500 .
C234 C235 1.377(7) .
C234 C237 1.518(7) .
C235 C236 1.394(6) .
C235 H235 0.9500 .
C236 H236 0.9500 .
C237 H23A 0.9800 .
C237 H23B 0.9800 .
C237 H23C 0.9800 .
